data_7125027
loop_
_publ_author_name
'Langley, Stuart K.'
'Wielechowski, Daniel P.'
'Moubaraki, Boujemaa'
'Murray, Keith S.'

_publ_section_title
;
 Enhancing the magnetic blocking temperature and magnetic coercivity of
 {CrLn} single-molecule magnets via bridging ligand modification.
;
_journal_issue 73
_journal_name_full 'Chemical communications (Cambridge, England)'
_journal_page_first 10976
_journal_page_last 10979
_journal_paper_doi 10.1039/c6cc06152d
_journal_volume 52
_journal_year 2016
_chemical_formula_sum 'C70 H114 Cr2 Dy2 N4 O23'
_chemical_formula_weight 1808.64
_space_group_IT_number 2
_space_group_name_Hall '-P 1'
_space_group_name_H-M_alt 'P -1'
_symmetry_cell_setting triclinic
_symmetry_space_group_name_H-M 'P -1'
_atom_sites_solution_hydrogens geom
_atom_sites_solution_primary direct
_atom_sites_solution_secondary difmap
_audit_creation_method SHELXL-97
_audit_update_record
;
2016-07-23 deposited with the CCDC.
2016-08-10 downloaded from the CCDC.
;
_cell_angle_alpha 70.77(3)
_cell_angle_beta 73.76(3)
_cell_angle_gamma 82.43(3)
_cell_formula_units_Z 1
_cell_length_a 11.164(2)
_cell_length_b 11.907(2)
_cell_length_c 16.534(3)
_cell_measurement_reflns_used 32265
_cell_measurement_temperature 100(2)
_cell_measurement_theta_max 27.50
_cell_measurement_theta_min 2.57
_cell_volume 1990.5(8)
_computing_cell_refinement 'XDS (Kabsch, 1993)'
_computing_data_collection 'Blu-Ice (McPhillips et al, 2002)'
_computing_data_reduction 'XDS (Kabsch, 1993)'
_computing_molecular_graphics X-SEED
_computing_publication_material 'XCIF V6.12 (BrukerAXS, 2001).'
_computing_structure_refinement 'SHELXL-97 (Sheldrick, 1997)'
_computing_structure_solution 'SHELXS-97 (Sheldrick, 1990)'
_diffrn_ambient_temperature 100(2)
_diffrn_measured_fraction_theta_full 0.913
_diffrn_measured_fraction_theta_max 0.913
_diffrn_measurement_device_type synchrotron
_diffrn_measurement_method 'scans in phi'
_diffrn_radiation_monochromator 'double crystal'
_diffrn_radiation_source '3BM1 dipole'
_diffrn_radiation_type synchrotron
_diffrn_radiation_wavelength 0.71079
_diffrn_reflns_av_R_equivalents 0.0344
_diffrn_reflns_av_sigmaI/netI 0.0286
_diffrn_reflns_limit_h_max 14
_diffrn_reflns_limit_h_min -14
_diffrn_reflns_limit_k_max 13
_diffrn_reflns_limit_k_min -13
_diffrn_reflns_limit_l_max 21
_diffrn_reflns_limit_l_min -21
_diffrn_reflns_number 32265
_diffrn_reflns_theta_full 27.50
_diffrn_reflns_theta_max 27.50
_diffrn_reflns_theta_min 2.57
_exptl_absorpt_coefficient_mu 2.193
_exptl_absorpt_correction_T_max 0.482
_exptl_absorpt_correction_T_min 0.357
_exptl_absorpt_correction_type multi-scan
_exptl_absorpt_process_details SADABS
_exptl_crystal_colour Purple
_exptl_crystal_density_diffrn 1.508
_exptl_crystal_density_method 'not measured'
_exptl_crystal_description Plate
_exptl_crystal_F_000 925
_exptl_crystal_size_max 0.14
_exptl_crystal_size_mid 0.1
_exptl_crystal_size_min 0.04
_refine_diff_density_max 2.369
_refine_diff_density_min -1.463
_refine_diff_density_rms 0.137
_refine_ls_extinction_method none
_refine_ls_goodness_of_fit_ref 1.059
_refine_ls_hydrogen_treatment mixed
_refine_ls_matrix_type full
_refine_ls_number_parameters 512
_refine_ls_number_reflns 8352
_refine_ls_number_restraints 66
_refine_ls_restrained_S_all 1.063
_refine_ls_R_factor_all 0.0443
_refine_ls_R_factor_gt 0.0432
_refine_ls_shift/su_max 0.001
_refine_ls_shift/su_mean 0.000
_refine_ls_structure_factor_coef Fsqd
_refine_ls_weighting_details 'calc w=1/[\s^2^(Fo^2^)+(0.0664P)^2^+7.5417P] where P=(Fo^2^+2Fc^2^)/3'
_refine_ls_weighting_scheme calc
_refine_ls_wR_factor_gt 0.1168
_refine_ls_wR_factor_ref 0.1177
_reflns_number_gt 8051
_reflns_number_total 8352
_reflns_threshold_expression >2sigma(I)
_cod_data_source_file c6cc06152d2.cif
_cod_data_source_block p-1
_cod_depositor_comments
;
The following automatic conversions were performed:

data item '_symmetry_cell_setting' value 'Triclinic' was changed to
'triclinic' in accordance with the
/home/saulius/struct/COD-crude-data/automatic-downloads/DataCite-retrospective/RSC/depositions/lib/dictionaries/cif_core.dic
dictionary named 'cif_core.dic' version 2.4.2 last updated on
2011-04-26.

Automatic conversion script
Id: cif_fix_values 6909 2019-04-08 15:41:33Z antanas 
;
_cod_original_cell_volume 1990.5(7)
_cod_original_sg_symbol_H-M P-1
_cod_database_code 7125027

loop_
_symmetry_equiv_pos_as_xyz
'x, y, z'
'-x, -y, -z'

loop_
_atom_site_label
_atom_site_type_symbol
_atom_site_fract_x
_atom_site_fract_y
_atom_site_fract_z
_atom_site_U_iso_or_equiv
_atom_site_adp_type
_atom_site_occupancy
_atom_site_symmetry_multiplicity
_atom_site_calc_flag
_atom_site_refinement_flags
_atom_site_disorder_assembly
_atom_site_disorder_group
Dy1 Dy 1.154353(14) 0.401365(16) 0.460673(12) 0.02198(8) Uani 1 1 d . . .
Cr1 Cr 0.86677(5) 0.31092(6) 0.56028(4) 0.02228(14) Uani 1 1 d . . .
O1 O 0.9720(3) 0.4166(3) 0.57811(19) 0.0240(6) Uani 1 1 d . . 1
O1S O 0.9979(17) 0.3886(18) 0.7385(9) 0.120(6) Uani 0.50 1 d P A 2
H10 H 1.0507 0.3376 0.7583 0.144 Uiso 0.50 1 calc PR A 2
O2 O 0.7384(3) 0.4831(3) 0.6818(2) 0.0297(7) Uani 1 1 d . . .
O2S O 1.1100(6) 0.2117(6) 0.8265(4) 0.0884(19) Uani 1 1 d . . .
O3 O 0.7467(3) 0.2963(3) 0.6764(2) 0.0282(6) Uani 1 1 d . . .
O4 O 0.7781(3) 0.4555(3) 0.5040(2) 0.0255(6) Uani 1 1 d . . .
O5 O 0.9920(3) 0.3200(3) 0.4493(2) 0.0255(6) Uani 1 1 d . . .
O6 O 0.9559(3) 0.1671(3) 0.6220(2) 0.0278(6) Uani 1 1 d . . .
O7 O 1.1557(3) 0.2210(3) 0.5758(2) 0.0301(7) Uani 1 1 d . . .
O8 O 1.2640(3) 0.2650(3) 0.3793(2) 0.0329(7) Uani 1 1 d . . .
O9 O 1.3738(3) 0.3328(3) 0.4410(2) 0.0350(7) Uani 1 1 d . . .
O10 O 1.4648(4) 0.2278(4) 0.3517(3) 0.0531(11) Uani 1 1 d . . .
N1 N 0.7584(3) 0.2256(3) 0.5079(3) 0.0281(8) Uani 1 1 d . . .
N2 N 1.3707(3) 0.2729(4) 0.3905(3) 0.0353(9) Uani 1 1 d . . .
C1 C 1.0047(7) 0.3958(7) 0.6606(5) 0.0207(14) Uani 0.50 1 d P B 1
H1D H 0.9675 0.4600 0.6858 0.031 Uiso 0.50 1 calc PR B 1
H1E H 1.0957 0.3939 0.6497 0.031 Uiso 0.50 1 calc PR B 1
H1F H 0.9731 0.3195 0.7021 0.031 Uiso 0.50 1 calc PR B 1
C1S C 0.945(3) 0.455(2) 0.7991(16) 0.113(8) Uani 0.50 1 d P A 2
H34A H 0.9040 0.5293 0.7688 0.170 Uiso 0.50 1 calc PR A 2
H34B H 1.0105 0.4745 0.8203 0.170 Uiso 0.50 1 calc PR A 2
H34C H 0.8826 0.4081 0.8494 0.170 Uiso 0.50 1 calc PR A 2
C2 C 0.7096(4) 0.3768(4) 0.7142(3) 0.0257(8) Uani 1 1 d . . .
C2S C 1.0418(12) 0.1149(11) 0.8889(7) 0.099(3) Uani 1 1 d . . .
H29A H 1.0493 0.1067 0.9488 0.119 Uiso 1 1 calc R . .
H29B H 1.0757 0.0404 0.8750 0.119 Uiso 1 1 calc R . .
C3 C 0.6245(4) 0.3378(4) 0.8053(3) 0.0284(9) Uani 1 1 d . . .
C3S C 0.9071(10) 0.1353(10) 0.8866(7) 0.096(3) Uani 1 1 d . . .
H28A H 0.8750 0.2108 0.8978 0.143 Uiso 1 1 calc R . .
H28B H 0.8587 0.0700 0.9321 0.143 Uiso 1 1 calc R . .
H28C H 0.8996 0.1383 0.8282 0.143 Uiso 1 1 calc R . .
C4 C 0.5741(5) 0.4204(5) 0.8499(3) 0.0376(11) Uani 1 1 d . . .
H16 H 0.5956 0.5013 0.8229 0.045 Uiso 1 1 calc R . .
C4S C 1.2406(12) 0.2048(13) 0.8190(10) 0.120(5) Uani 1 1 d . . .
H30A H 1.2788 0.1320 0.8039 0.144 Uiso 1 1 calc R . .
H30B H 1.2558 0.2008 0.8761 0.144 Uiso 1 1 calc R . .
C5 C 0.4926(6) 0.3859(6) 0.9336(4) 0.0482(14) Uani 1 1 d . . .
H2 H 0.4602 0.4436 0.9633 0.058 Uiso 1 1 calc R . .
C5S C 1.2970(10) 0.3117(13) 0.7487(11) 0.132(5) Uani 1 1 d . . .
H31A H 1.2943 0.3081 0.6909 0.198 Uiso 1 1 calc R . .
H31B H 1.3840 0.3145 0.7495 0.198 Uiso 1 1 calc R . .
H31C H 1.2501 0.3834 0.7592 0.198 Uiso 1 1 calc R . .
C6 C 0.4577(7) 0.2697(6) 0.9743(4) 0.0524(15) Uani 1 1 d . . .
C7 C 0.5087(7) 0.1878(6) 0.9289(4) 0.0559(17) Uani 1 1 d . . .
H7 H 0.4867 0.1070 0.9558 0.067 Uiso 1 1 calc R . .
C8 C 0.5908(5) 0.2209(5) 0.8453(4) 0.0441(13) Uani 1 1 d . . .
H18 H 0.6238 0.1631 0.8158 0.053 Uiso 1 1 calc R . .
C9 C 0.3693(11) 0.2355(8) 1.0675(6) 0.116(5) Uani 1 1 d D . .
C10 C 0.3126(10) 0.1218(8) 1.0942(7) 0.088(3) Uani 1 1 d DU . .
H10A H 0.2647 0.1028 1.1562 0.131 Uiso 1 1 calc R . .
H10B H 0.3781 0.0596 1.0877 0.131 Uiso 1 1 calc R . .
H10C H 0.2568 0.1261 1.0567 0.131 Uiso 1 1 calc R . .
C11 C 0.2832(13) 0.3344(11) 1.0905(10) 0.131(5) Uani 1 1 d DU . .
H11A H 0.2058 0.3365 1.0731 0.197 Uiso 1 1 calc R . .
H11B H 0.3236 0.4104 1.0591 0.197 Uiso 1 1 calc R . .
H11C H 0.2640 0.3208 1.1545 0.197 Uiso 1 1 calc R . .
C12 C 0.449(2) 0.219(2) 1.133(2) 0.325(16) Uani 1 1 d DU . .
H12A H 0.4005 0.1818 1.1931 0.487 Uiso 1 1 d . . .
H12B H 0.4716 0.2996 1.1291 0.487 Uiso 1 1 d . . .
H12C H 0.5244 0.1725 1.1178 0.487 Uiso 1 1 d . . .
C13 C 0.6687(5) 0.4310(5) 0.4872(5) 0.0481(15) Uani 1 1 d . . .
H15A H 0.6469 0.4987 0.4389 0.058 Uiso 1 1 calc R . .
H15B H 0.5990 0.4234 0.5409 0.058 Uiso 1 1 calc R . .
C14 C 0.6822(7) 0.3245(6) 0.4631(6) 0.063(2) Uani 1 1 d . . .
H3A H 0.7195 0.3448 0.3985 0.076 Uiso 1 1 calc R . .
H3B H 0.5979 0.2958 0.4749 0.076 Uiso 1 1 calc R . .
C15 C 0.8601(7) 0.1845(9) 0.4421(6) 0.083(3) Uani 1 1 d . . .
H5A H 0.8911 0.1043 0.4728 0.100 Uiso 1 1 calc R . .
H5B H 0.8235 0.1761 0.3965 0.100 Uiso 1 1 calc R . .
C16 C 0.9649(5) 0.2585(6) 0.3983(4) 0.0436(13) Uani 1 1 d . . .
H13A H 1.0392 0.2082 0.3806 0.052 Uiso 1 1 calc R . .
H13B H 0.9486 0.3169 0.3436 0.052 Uiso 1 1 calc R . .
C17 C 0.6796(6) 0.1184(6) 0.5670(4) 0.0534(16) Uani 1 1 d . . .
C18 C 0.6273(6) 0.0611(6) 0.5165(4) 0.0497(14) Uani 1 1 d . . .
H1A H 0.6929 0.0114 0.4896 0.075 Uiso 1 1 calc R . .
H1B H 0.5965 0.1230 0.4700 0.075 Uiso 1 1 calc R . .
H1C H 0.5583 0.0115 0.5569 0.075 Uiso 1 1 calc R . .
C19 C 0.5546(6) 0.1721(7) 0.6228(6) 0.068(2) Uani 1 1 d . . .
H22A H 0.5025 0.1067 0.6643 0.102 Uiso 1 1 calc R . .
H22B H 0.5076 0.2252 0.5819 0.102 Uiso 1 1 calc R . .
H22C H 0.5783 0.2169 0.6557 0.102 Uiso 1 1 calc R . .
C20 C 0.7322(8) 0.0380(7) 0.6386(5) 0.068(2) Uani 1 1 d . . .
H19A H 0.6749 -0.0261 0.6744 0.102 Uiso 1 1 calc R . .
H19B H 0.7438 0.0826 0.6759 0.102 Uiso 1 1 calc R . .
H19C H 0.8130 0.0037 0.6131 0.102 Uiso 1 1 calc R . .
C21 C 1.0716(4) 0.1493(4) 0.6218(3) 0.0270(9) Uani 1 1 d . . .
C22 C 1.1048(4) 0.0318(4) 0.6821(3) 0.0332(10) Uani 1 1 d . . .
C23 C 1.0125(5) -0.0489(5) 0.7333(4) 0.0464(14) Uani 1 1 d . . .
H17 H 0.9281 -0.0286 0.7308 0.056 Uiso 1 1 calc R . .
C24 C 1.0430(7) -0.1587(6) 0.7880(5) 0.068(2) Uani 1 1 d . . .
H21 H 0.9790 -0.2131 0.8217 0.082 Uiso 1 1 calc R . .
C25 C 1.1633(8) -0.1910(7) 0.7948(5) 0.076(3) Uani 1 1 d . . .
C26 C 1.2561(7) -0.1089(6) 0.7439(4) 0.0602(19) Uani 1 1 d . . .
H6 H 1.3400 -0.1286 0.7478 0.072 Uiso 1 1 calc R . .
C27 C 1.2267(5) 0.0001(5) 0.6883(3) 0.0390(11) Uani 1 1 d . . .
H14 H 1.2908 0.0541 0.6539 0.047 Uiso 1 1 calc R . .
C28 C 1.1979(10) -0.3132(8) 0.8558(6) 0.103(4) Uani 1 1 d D . .
C29 C 1.197(2) -0.3029(19) 0.9425(10) 0.077(6) Uani 0.46(2) 1 d PDU . 3
H35A H 1.1985 -0.3827 0.9852 0.115 Uiso 0.46(2) 1 calc PR . 3
H35B H 1.1216 -0.2578 0.9634 0.115 Uiso 0.46(2) 1 calc PR . 3
H35C H 1.2710 -0.2616 0.9364 0.115 Uiso 0.46(2) 1 calc PR . 3
C29' C 1.297(3) -0.294(3) 0.896(2) 0.178(14) Uani 0.54(2) 1 d PDU . 4
H1'1 H 1.3725 -0.2672 0.8497 0.267 Uiso 0.54(2) 1 calc PR . 4
H1'2 H 1.3155 -0.3693 0.9391 0.267 Uiso 0.54(2) 1 calc PR . 4
H1'3 H 1.2654 -0.2340 0.9267 0.267 Uiso 0.54(2) 1 calc PR . 4
C30 C 1.3121(18) -0.3709(19) 0.8091(13) 0.072(5) Uani 0.46(2) 1 d PDU . 3
H47A H 1.3382 -0.4426 0.8516 0.108 Uiso 0.46(2) 1 calc PR . 3
H47B H 1.3797 -0.3150 0.7831 0.108 Uiso 0.46(2) 1 calc PR . 3
H47C H 1.2927 -0.3928 0.7621 0.108 Uiso 0.46(2) 1 calc PR . 3
C30' C 1.2677(14) -0.3844(12) 0.8085(8) 0.050(3) Uani 0.54(2) 1 d PU . 4
H2'1 H 1.3470 -0.3475 0.7734 0.076 Uiso 0.54(2) 1 calc PR . 4
H2'2 H 1.2220 -0.3945 0.7688 0.076 Uiso 0.54(2) 1 calc PR . 4
H2'3 H 1.2842 -0.4623 0.8491 0.076 Uiso 0.54(2) 1 calc PR . 4
C31 C 1.097(3) -0.395(3) 0.866(3) 0.177(16) Uani 0.46(2) 1 d PDU . 3
H36A H 1.0135 -0.3524 0.8783 0.265 Uiso 0.46 1 d P . 3
H36B H 1.0965 -0.4657 0.9195 0.265 Uiso 0.46 1 d P . 3
H36C H 1.1087 -0.4195 0.8152 0.265 Uiso 0.46 1 d P . 3
C31' C 1.0967(17) -0.356(2) 0.9379(11) 0.105(7) Uani 0.54(2) 1 d PDU . 4
H3'1 H 1.1269 -0.4282 0.9780 0.157 Uiso 0.54 1 d P . 4
H3'2 H 1.0251 -0.3773 0.9218 0.157 Uiso 0.54 1 d P . 4
H3'3 H 1.0697 -0.2950 0.9664 0.157 Uiso 0.54 1 d P . 4

loop_
_atom_site_aniso_label
_atom_site_aniso_U_11
_atom_site_aniso_U_22
_atom_site_aniso_U_33
_atom_site_aniso_U_23
_atom_site_aniso_U_13
_atom_site_aniso_U_12
Dy1 0.01114(10) 0.01709(13) 0.03294(12) -0.00259(7) -0.00316(7) -0.00293(6)
Cr1 0.0123(3) 0.0174(3) 0.0331(3) -0.0034(2) -0.0034(2) -0.0034(2)
O1 0.0151(12) 0.0216(16) 0.0314(14) -0.0031(11) -0.0044(10) -0.0043(10)
O1S 0.129(14) 0.169(17) 0.062(7) -0.040(9) -0.041(8) 0.043(11)
O2 0.0229(14) 0.0216(17) 0.0362(16) -0.0037(12) 0.0011(12) -0.0047(11)
O2S 0.085(4) 0.094(5) 0.089(4) -0.017(4) -0.045(4) 0.010(3)
O3 0.0183(13) 0.0210(16) 0.0387(16) -0.0043(12) -0.0012(11) -0.0044(11)
O4 0.0156(13) 0.0186(16) 0.0398(16) -0.0036(12) -0.0084(11) -0.0032(10)
O5 0.0168(13) 0.0235(16) 0.0348(15) -0.0081(12) -0.0038(11) -0.0041(10)
O6 0.0181(13) 0.0213(16) 0.0374(16) -0.0026(12) -0.0038(11) -0.0021(11)
O7 0.0187(14) 0.0223(17) 0.0423(17) -0.0015(12) -0.0070(12) -0.0008(11)
O8 0.0229(15) 0.0243(18) 0.0453(18) -0.0066(13) -0.0032(13) -0.0016(12)
O9 0.0176(14) 0.033(2) 0.0490(19) -0.0067(15) -0.0062(13) -0.0014(12)
O10 0.035(2) 0.038(2) 0.067(3) -0.0099(19) 0.0051(18) 0.0085(16)
N1 0.0182(16) 0.021(2) 0.044(2) -0.0073(15) -0.0062(14) -0.0071(13)
N2 0.0198(17) 0.023(2) 0.050(2) -0.0004(16) -0.0007(15) 0.0009(14)
C1 0.016(3) 0.017(4) 0.025(3) -0.001(3) -0.006(3) -0.001(3)
C1S 0.15(2) 0.10(2) 0.113(17) -0.051(14) -0.046(16) -0.032(16)
C2 0.0153(17) 0.023(2) 0.035(2) -0.0039(16) -0.0044(15) -0.0026(14)
C2S 0.135(10) 0.098(8) 0.075(6) -0.024(5) -0.049(6) 0.004(7)
C3 0.0223(19) 0.026(2) 0.032(2) -0.0028(16) -0.0032(16) -0.0048(15)
C3S 0.097(8) 0.089(8) 0.090(7) -0.019(5) -0.017(6) -0.005(6)
C4 0.043(3) 0.029(3) 0.036(2) -0.0058(19) -0.001(2) -0.011(2)
C4S 0.098(8) 0.119(11) 0.176(13) -0.056(9) -0.082(9) 0.018(7)
C5 0.065(4) 0.037(3) 0.036(3) -0.011(2) 0.003(2) -0.013(3)
C5S 0.056(6) 0.128(12) 0.203(15) -0.029(11) -0.044(8) -0.001(6)
C6 0.069(4) 0.040(4) 0.035(3) -0.006(2) 0.010(3) -0.018(3)
C7 0.072(4) 0.028(3) 0.045(3) 0.002(2) 0.011(3) -0.018(3)
C8 0.050(3) 0.025(3) 0.042(3) -0.003(2) 0.006(2) -0.006(2)
C9 0.162(11) 0.076(7) 0.060(5) -0.012(4) 0.057(6) -0.045(7)
C10 0.088(3) 0.087(3) 0.088(3) -0.0272(12) -0.0194(12) -0.0039(10)
C11 0.132(5) 0.131(5) 0.131(5) -0.0410(17) -0.0311(15) -0.0059(10)
C12 0.325(16) 0.325(16) 0.324(16) -0.100(5) -0.082(4) -0.0144(12)
C13 0.029(2) 0.034(3) 0.094(5) -0.021(3) -0.036(3) 0.005(2)
C14 0.064(4) 0.033(3) 0.113(6) -0.011(3) -0.067(4) -0.001(3)
C15 0.045(4) 0.126(8) 0.104(6) -0.088(6) 0.023(4) -0.047(4)
C16 0.031(2) 0.058(4) 0.049(3) -0.029(3) 0.001(2) -0.018(2)
C17 0.058(4) 0.037(3) 0.067(4) 0.005(3) -0.030(3) -0.030(3)
C18 0.043(3) 0.047(4) 0.062(3) -0.016(3) -0.009(3) -0.024(3)
C19 0.039(3) 0.065(5) 0.092(5) -0.017(4) -0.007(3) -0.018(3)
C20 0.086(5) 0.043(4) 0.073(4) -0.000(3) -0.023(4) -0.034(4)
C21 0.0180(18) 0.024(2) 0.033(2) -0.0039(16) -0.0046(15) 0.0001(15)
C22 0.030(2) 0.025(2) 0.035(2) 0.0006(17) -0.0060(17) 0.0023(17)
C23 0.039(3) 0.033(3) 0.045(3) 0.009(2) -0.002(2) 0.001(2)
C24 0.058(4) 0.051(4) 0.055(4) 0.025(3) -0.000(3) 0.000(3)
C25 0.073(5) 0.060(5) 0.054(4) 0.021(3) -0.010(3) 0.022(4)
C26 0.052(4) 0.056(4) 0.054(3) 0.005(3) -0.020(3) 0.021(3)
C27 0.030(2) 0.037(3) 0.040(2) -0.000(2) -0.0108(19) 0.0056(19)
C28 0.100(7) 0.073(6) 0.077(5) 0.038(5) -0.015(5) 0.024(5)
C29 0.077(6) 0.076(6) 0.076(6) -0.023(2) -0.0190(18) -0.0023(10)
C29' 0.178(14) 0.178(14) 0.178(14) -0.054(4) -0.045(4) -0.0076(12)
C30 0.072(5) 0.071(5) 0.072(5) -0.0214(19) -0.0184(17) -0.0030(10)
C30' 0.050(3) 0.050(3) 0.051(3) -0.0142(13) -0.0133(13) -0.0020(10)
C31 0.177(16) 0.177(16) 0.177(16) -0.054(5) -0.045(4) -0.0077(12)
C31' 0.105(7) 0.105(7) 0.105(7) -0.032(2) -0.026(2) -0.0038(11)

loop_
_atom_type_symbol
_atom_type_description
_atom_type_scat_dispersion_real
_atom_type_scat_dispersion_imag
_atom_type_scat_source
C C 0.0033 0.0016 'International Tables Vol C Tables 4.2.6.8 and 6.1.1.4'
H H 0.0000 0.0000 'International Tables Vol C Tables 4.2.6.8 and 6.1.1.4'
N N 0.0061 0.0033 'International Tables Vol C Tables 4.2.6.8 and 6.1.1.4'
O O 0.0106 0.0060 'International Tables Vol C Tables 4.2.6.8 and 6.1.1.4'
Cr Cr 0.3209 0.6236 'International Tables Vol C Tables 4.2.6.8 and 6.1.1.4'
Dy Dy -0.1892 4.4098 'International Tables Vol C Tables 4.2.6.8 and 6.1.1.4'

loop_
_geom_angle_atom_site_label_1
_geom_angle_atom_site_label_2
_geom_angle_atom_site_label_3
_geom_angle
_geom_angle_site_symmetry_1
_geom_angle_site_symmetry_3
O5 Dy1 O4 147.60(11) . 2_766
O5 Dy1 O7 81.66(11) . .
O4 Dy1 O7 108.55(12) 2_766 .
O5 Dy1 O2 109.21(12) . 2_766
O4 Dy1 O2 80.05(12) 2_766 2_766
O7 Dy1 O2 145.63(11) . 2_766
O5 Dy1 O1 70.02(11) . .
O4 Dy1 O1 82.91(11) 2_766 .
O7 Dy1 O1 74.60(11) . .
O2 Dy1 O1 139.68(11) 2_766 .
O5 Dy1 O1 82.51(11) . 2_766
O4 Dy1 O1 70.23(10) 2_766 2_766
O7 Dy1 O1 140.89(10) . 2_766
O2 Dy1 O1 73.47(11) 2_766 2_766
O1 Dy1 O1 66.41(12) . 2_766
O5 Dy1 O8 79.60(11) . .
O4 Dy1 O8 132.03(11) 2_766 .
O7 Dy1 O8 78.21(12) . .
O2 Dy1 O8 72.23(11) 2_766 .
O1 Dy1 O8 141.53(11) . .
O1 Dy1 O8 133.08(11) 2_766 .
O5 Dy1 O9 129.88(12) . .
O4 Dy1 O9 82.39(12) 2_766 .
O7 Dy1 O9 74.93(11) . .
O2 Dy1 O9 73.37(12) 2_766 .
O1 Dy1 O9 139.66(11) . .
O1 Dy1 O9 139.90(11) 2_766 .
O8 Dy1 O9 52.74(12) . .
O5 Dy1 N2 105.35(12) . .
O4 Dy1 N2 106.93(12) 2_766 .
O7 Dy1 N2 76.51(12) . .
O2 Dy1 N2 69.20(12) 2_766 .
O1 Dy1 N2 151.11(11) . .
O1 Dy1 N2 142.39(11) 2_766 .
O8 Dy1 N2 26.42(12) . .
O9 Dy1 N2 26.40(13) . .
O5 Cr1 O4 91.75(13) . .
O5 Cr1 O1 86.30(13) . .
O4 Cr1 O1 86.64(13) . .
O5 Cr1 O3 176.77(13) . .
O4 Cr1 O3 91.22(13) . .
O1 Cr1 O3 92.60(13) . .
O5 Cr1 O6 90.09(13) . .
O4 Cr1 O6 177.39(14) . .
O1 Cr1 O6 91.63(13) . .
O3 Cr1 O6 86.90(13) . .
O5 Cr1 N1 83.93(14) . .
O4 Cr1 N1 83.40(14) . .
O1 Cr1 N1 165.81(14) . .
O3 Cr1 N1 97.68(14) . .
O6 Cr1 N1 98.64(14) . .
O5 Cr1 Dy1 97.06(10) . 2_766
O4 Cr1 Dy1 41.28(9) . 2_766
O1 Cr1 Dy1 46.61(9) . 2_766
O3 Cr1 Dy1 84.34(10) . 2_766
O6 Cr1 Dy1 136.58(10) . 2_766
N1 Cr1 Dy1 124.64(11) . 2_766
C1 O1 Cr1 123.3(4) . .
C1 O1 Dy1 111.4(3) . .
Cr1 O1 Dy1 97.31(13) . .
C1 O1 Dy1 112.7(4) . 2_766
Cr1 O1 Dy1 97.23(11) . 2_766
Dy1 O1 Dy1 113.59(12) . 2_766
C1S O1S H10 109.5 . .
C2 O2 Dy1 133.5(3) . 2_766
C2S O2S C4S 116.4(9) . .
C2 O3 Cr1 127.7(3) . .
C13 O4 Cr1 112.4(3) . .
C13 O4 Dy1 137.9(3) . 2_766
Cr1 O4 Dy1 103.72(13) . 2_766
C16 O5 Cr1 114.9(3) . .
C16 O5 Dy1 139.7(3) . .
Cr1 O5 Dy1 104.06(14) . .
C21 O6 Cr1 129.8(3) . .
C21 O7 Dy1 131.5(3) . .
N2 O8 Dy1 95.4(3) . .
N2 O9 Dy1 95.0(2) . .
C14 N1 C15 110.9(6) . .
C14 N1 C17 111.6(4) . .
C15 N1 C17 107.6(5) . .
C14 N1 Cr1 103.9(3) . .
C15 N1 Cr1 100.4(3) . .
C17 N1 Cr1 121.7(3) . .
O10 N2 O9 122.7(5) . .
O10 N2 O8 120.7(5) . .
O9 N2 O8 116.5(4) . .
O10 N2 Dy1 172.9(4) . .
O9 N2 Dy1 58.6(2) . .
O8 N2 Dy1 58.2(2) . .
O1S C1S H34A 109.5 . .
O1S C1S H34B 109.5 . .
H34A C1S H34B 109.5 . .
O1S C1S H34C 109.5 . .
H34A C1S H34C 109.5 . .
H34B C1S H34C 109.5 . .
O2 C2 O3 125.6(4) . .
O2 C2 C3 118.5(4) . .
O3 C2 C3 115.9(4) . .
O2S C2S C3S 109.4(9) . .
O2S C2S H29A 109.8 . .
C3S C2S H29A 109.8 . .
O2S C2S H29B 109.8 . .
C3S C2S H29B 109.8 . .
H29A C2S H29B 108.2 . .
C8 C3 C4 118.7(4) . .
C8 C3 C2 121.2(4) . .
C4 C3 C2 120.1(4) . .
C2S C3S H28A 109.5 . .
C2S C3S H28B 109.5 . .
H28A C3S H28B 109.5 . .
C2S C3S H28C 109.5 . .
H28A C3S H28C 109.5 . .
H28B C3S H28C 109.5 . .
C3 C4 C5 120.7(5) . .
C3 C4 H16 119.7 . .
C5 C4 H16 119.7 . .
O2S C4S C5S 108.8(9) . .
O2S C4S H30A 109.9 . .
C5S C4S H30A 109.9 . .
O2S C4S H30B 109.9 . .
C5S C4S H30B 109.9 . .
H30A C4S H30B 108.3 . .
C6 C5 C4 121.4(5) . .
C6 C5 H2 119.3 . .
C4 C5 H2 119.3 . .
C4S C5S H31A 109.5 . .
C4S C5S H31B 109.5 . .
H31A C5S H31B 109.5 . .
C4S C5S H31C 109.5 . .
H31A C5S H31C 109.5 . .
H31B C5S H31C 109.5 . .
C5 C6 C7 117.4(5) . .
C5 C6 C9 119.4(6) . .
C7 C6 C9 123.1(6) . .
C8 C7 C6 121.9(5) . .
C8 C7 H7 119.1 . .
C6 C7 H7 119.1 . .
C3 C8 C7 120.0(5) . .
C3 C8 H18 120.0 . .
C7 C8 H18 120.0 . .
C10 C9 C11 115.3(9) . .
C10 C9 C12 104.5(11) . .
C11 C9 C12 97.9(10) . .
C10 C9 C6 114.5(8) . .
C11 C9 C6 115.2(9) . .
C12 C9 C6 106.8(16) . .
C9 C10 H10A 109.5 . .
C9 C10 H10B 109.5 . .
H10A C10 H10B 109.5 . .
C9 C10 H10C 109.5 . .
H10A C10 H10C 109.5 . .
H10B C10 H10C 109.5 . .
C9 C11 H11A 109.5 . .
C9 C11 H11B 109.5 . .
H11A C11 H11B 109.5 . .
C9 C11 H11C 109.5 . .
H11A C11 H11C 109.5 . .
H11B C11 H11C 109.5 . .
C9 C12 H12A 109.5 . .
C9 C12 H12B 108.3 . .
H12A C12 H12B 107.9 . .
C9 C12 H12C 110.5 . .
H12A C12 H12C 111.3 . .
H12B C12 H12C 109.4 . .
O4 C13 C14 112.5(4) . .
O4 C13 H15A 109.1 . .
C14 C13 H15A 109.1 . .
O4 C13 H15B 109.1 . .
C14 C13 H15B 109.1 . .
H15A C13 H15B 107.8 . .
C13 C14 N1 116.6(5) . .
C13 C14 H3A 108.1 . .
N1 C14 H3A 108.1 . .
C13 C14 H3B 108.1 . .
N1 C14 H3B 108.1 . .
H3A C14 H3B 107.3 . .
C16 C15 N1 116.7(6) . .
C16 C15 H5A 108.1 . .
N1 C15 H5A 108.1 . .
C16 C15 H5B 108.1 . .
N1 C15 H5B 108.1 . .
H5A C15 H5B 107.3 . .
O5 C16 C15 114.2(5) . .
O5 C16 H13A 108.7 . .
C15 C16 H13A 108.7 . .
O5 C16 H13B 108.7 . .
C15 C16 H13B 108.7 . .
H13A C16 H13B 107.6 . .
C20 C17 C18 116.7(6) . .
C20 C17 N1 114.6(5) . .
C18 C17 N1 113.6(5) . .
C20 C17 C19 101.3(6) . .
C18 C17 C19 102.4(5) . .
N1 C17 C19 105.9(5) . .
C17 C18 H1A 109.5 . .
C17 C18 H1B 109.5 . .
H1A C18 H1B 109.5 . .
C17 C18 H1C 109.5 . .
H1A C18 H1C 109.5 . .
H1B C18 H1C 109.5 . .
C17 C19 H22A 109.5 . .
C17 C19 H22B 109.5 . .
H22A C19 H22B 109.5 . .
C17 C19 H22C 109.5 . .
H22A C19 H22C 109.5 . .
H22B C19 H22C 109.5 . .
C17 C20 H19A 109.5 . .
C17 C20 H19B 109.5 . .
H19A C20 H19B 109.5 . .
C17 C20 H19C 109.5 . .
H19A C20 H19C 109.5 . .
H19B C20 H19C 109.5 . .
O7 C21 O6 125.4(4) . .
O7 C21 C22 119.4(4) . .
O6 C21 C22 115.2(4) . .
C27 C22 C23 118.4(5) . .
C27 C22 C21 121.5(4) . .
C23 C22 C21 120.1(4) . .
C24 C23 C22 120.3(6) . .
C24 C23 H17 119.8 . .
C22 C23 H17 119.8 . .
C25 C24 C23 121.8(7) . .
C25 C24 H21 119.1 . .
C23 C24 H21 119.1 . .
C24 C25 C26 117.8(6) . .
C24 C25 C28 122.0(8) . .
C26 C25 C28 120.1(7) . .
C27 C26 C25 120.7(6) . .
C27 C26 H6 119.6 . .
C25 C26 H6 119.6 . .
C26 C27 C22 120.9(5) . .
C26 C27 H14 119.5 . .
C22 C27 H14 119.5 . .
C30' C28 C29 131.6(12) . .
C30' C28 C31' 124.1(13) . .
C29 C28 C31' 56.0(12) . .
C30' C28 C30 21.2(9) . .
C29 C28 C30 117.5(14) . .
C31' C28 C30 134.4(14) . .
C30' C28 C29' 98.3(16) . .
C29 C28 C29' 45.3(16) . .
C31' C28 C29' 99.3(18) . .
C30 C28 C29' 78.4(17) . .
C30' C28 C31 81(2) . .
C29 C28 C31 110(2) . .
C31' C28 C31 55.4(18) . .
C30 C28 C31 102(2) . .
C29' C28 C31 145(2) . .
C30' C28 C25 111.7(9) . .
C29 C28 C25 110.0(12) . .
C31' C28 C25 112.4(11) . .
C30 C28 C25 111.5(10) . .
C29' C28 C25 107.7(17) . .
C31 C28 C25 105.1(19) . .
C28 C29 H35A 109.5 . .
C28 C29 H35B 109.5 . .
C28 C29 H35C 109.5 . .
C28 C29 H3'3 91.6 . .
H35A C29 H3'3 91.5 . .
H35B C29 H3'3 32.6 . .
H35C C29 H3'3 142.1 . .
C28 C29' H1'1 109.5 . .
C28 C29' H1'2 109.5 . .
C28 C29' H1'3 109.5 . .
C28 C30 H47A 109.5 . .
C28 C30 H47B 109.5 . .
C28 C30 H47C 109.5 . .
C28 C30' H2'1 109.5 . .
C28 C30' H2'2 109.5 . .
C28 C30' H2'3 109.5 . .
C28 C31 H36A 109.2 . .
C28 C31 H36B 109.0 . .
H36A C31 H36B 106.7 . .
C28 C31 H36C 111.8 . .
H36A C31 H36C 110.1 . .
H36B C31 H36C 109.9 . .
C28 C31 H3'2 101.3 . .
H36A C31 H3'2 40.2 . .
H36B C31 H3'2 72.6 . .
H36C C31 H3'2 143.0 . .
C28 C31' H36A 87.2 . .
C28 C31' H36B 90.4 . .
H36A C31' H36B 65.6 . .
C28 C31' H3'1 109.5 . .
H36A C31' H3'1 126.0 . .
H36B C31' H3'1 63.4 . .
C28 C31' H3'2 108.7 . .
H36A C31' H3'2 23.4 . .
H36B C31' H3'2 58.1 . .
H3'1 C31' H3'2 108.3 . .
C28 C31' H3'3 110.3 . .
H36A C31' H3'3 110.4 . .
H36B C31' H3'3 159.0 . .
H3'1 C31' H3'3 110.6 . .
H3'2 C31' H3'3 109.4 . .

loop_
_geom_bond_atom_site_label_1
_geom_bond_atom_site_label_2
_geom_bond_distance
_geom_bond_site_symmetry_2
Dy1 O5 2.243(3) .
Dy1 O4 2.249(3) 2_766
Dy1 O7 2.356(3) .
Dy1 O2 2.365(3) 2_766
Dy1 O1 2.423(3) .
Dy1 O1 2.425(3) 2_766
Dy1 O8 2.437(4) .
Dy1 O9 2.445(3) .
Dy1 N2 2.854(4) .
Cr1 O5 1.951(3) .
Cr1 O4 1.955(3) .
Cr1 O1 1.970(3) .
Cr1 O3 1.979(3) .
Cr1 O6 1.982(3) .
Cr1 N1 2.176(4) .
Cr1 Dy1 3.3111(10) 2_766
O1 C1 1.444(8) .
O1 Dy1 2.425(3) 2_766
O1S C1S 1.43(3) .
O1S H10 0.8400 .
O2 C2 1.248(5) .
O2 Dy1 2.365(3) 2_766
O2S C2S 1.407(13) .
O2S C4S 1.422(13) .
O3 C2 1.274(6) .
O4 C13 1.411(5) .
O4 Dy1 2.249(3) 2_766
O5 C16 1.396(6) .
O6 C21 1.280(5) .
O7 C21 1.254(5) .
O8 N2 1.275(5) .
O9 N2 1.274(6) .
O10 N2 1.227(6) .
N1 C14 1.474(7) .
N1 C15 1.492(8) .
N1 C17 1.534(6) .
C1 H1D 0.9800 .
C1 H1E 0.9800 .
C1 H1F 0.9800 .
C1S H34A 0.9800 .
C1S H34B 0.9800 .
C1S H34C 0.9800 .
C2 C3 1.497(6) .
C2S C3S 1.500(15) .
C2S H29A 0.9900 .
C2S H29B 0.9900 .
C3 C8 1.381(7) .
C3 C4 1.388(7) .
C3S H28A 0.9800 .
C3S H28B 0.9800 .
C3S H28C 0.9800 .
C4 C5 1.390(7) .
C4 H16 0.9500 .
C4S C5S 1.482(18) .
C4S H30A 0.9900 .
C4S H30B 0.9900 .
C5 C6 1.379(8) .
C5 H2 0.9500 .
C5S H31A 0.9800 .
C5S H31B 0.9800 .
C5S H31C 0.9800 .
C6 C7 1.391(9) .
C6 C9 1.535(9) .
C7 C8 1.391(7) .
C7 H7 0.9500 .
C8 H18 0.9500 .
C9 C10 1.451(8) .
C9 C11 1.499(9) .
C9 C12 1.534(9) .
C10 H10A 0.9800 .
C10 H10B 0.9800 .
C10 H10C 0.9800 .
C11 H11A 0.9800 .
C11 H11B 0.9800 .
C11 H11C 0.9800 .
C12 H12A 0.9782 .
C12 H12B 1.0007 .
C12 H12C 0.9606 .
C13 C14 1.428(10) .
C13 H15A 0.9900 .
C13 H15B 0.9900 .
C14 H3A 0.9900 .
C14 H3B 0.9900 .
C15 C16 1.430(8) .
C15 H5A 0.9900 .
C15 H5B 0.9900 .
C16 H13A 0.9900 .
C16 H13B 0.9900 .
C17 C20 1.468(9) .
C17 C18 1.503(8) .
C17 C19 1.626(11) .
C18 H1A 0.9800 .
C18 H1B 0.9800 .
C18 H1C 0.9800 .
C19 H22A 0.9800 .
C19 H22B 0.9800 .
C19 H22C 0.9800 .
C20 H19A 0.9800 .
C20 H19B 0.9800 .
C20 H19C 0.9800 .
C21 C22 1.496(6) .
C22 C27 1.386(7) .
C22 C23 1.394(7) .
C23 C24 1.385(8) .
C23 H17 0.9500 .
C24 C25 1.373(11) .
C24 H21 0.9500 .
C25 C26 1.405(11) .
C25 C28 1.545(9) .
C26 C27 1.382(7) .
C26 H6 0.9500 .
C27 H14 0.9500 .
C28 C30' 1.364(16) .
C28 C29 1.475(9) .
C28 C31' 1.490(10) .
C28 C30 1.504(10) .
C28 C29' 1.514(7) .
C28 C31 1.522(10) .
C29 H35A 0.9800 .
C29 H35B 0.9800 .
C29 H35C 0.9800 .
C29' H1'1 0.9800 .
C29' H1'2 0.9800 .
C29' H1'3 0.9800 .
C30 H47A 0.9800 .
C30 H47B 0.9800 .
C30 H47C 0.9800 .
C30' H2'1 0.9800 .
C30' H2'2 0.9800 .
C30' H2'3 0.9800 .
C31 H36A 0.9957 .
C31 H36B 0.9986 .
C31 H36C 0.9567 .
C31 H3'2 1.0908 .
C31' H3'1 0.9802 .
C31' H3'2 0.9939 .
C31' H3'3 0.9663 .
